data_4500484
loop_
_publ_author_name
'Yotnoi, Bunlawee'
'Rujiwatra, Apinpus'
'Reddy, M. L. P.'
'Sarma, Debajit'
'Natarajan, Srinivasan'

_publ_section_title
;
 Lanthanide Sulfate Frameworks: Synthesis, Structure, and Optical
 Properties
;
_journal_issue 4
_journal_name_full 'Crystal Growth &amp; Design'
_journal_page_first 1347
_journal_paper_doi 10.1021/cg101589d
_journal_volume 11
_journal_year 2011
_chemical_formula_moiety 'C5 H5 La N O9 S2'
_chemical_formula_sum 'C5 H5 La N O9 S2'
_chemical_formula_weight 426.13
_chemical_name_common La-Sulfate
_chemical_name_systematic
;
 ?
;
_space_group_IT_number 2
_symmetry_cell_setting triclinic
_symmetry_space_group_name_Hall '-P 1'
_symmetry_space_group_name_H-M 'P -1'
_atom_sites_solution_hydrogens geom
_atom_sites_solution_primary direct
_atom_sites_solution_secondary difmap
_audit_creation_method SHELXL-97
_cell_angle_alpha 90.821(2)
_cell_angle_beta 96.912(2)
_cell_angle_gamma 100.159(2)
_cell_formula_units_Z 2
_cell_length_a 5.6238(2)
_cell_length_b 7.3489(3)
_cell_length_c 12.9709(5)
_cell_measurement_reflns_used 2007
_cell_measurement_temperature 293(2)
_cell_measurement_theta_max 26.00
_cell_measurement_theta_min 1.58
_cell_volume 523.48(4)
_computing_cell_refinement 'SAINT (Bruker, 2000)'
_computing_data_collection 'SMART (Bruker, 2000)'
_computing_data_reduction SAINT
_computing_molecular_graphics 'Ortep-3 for Windows (Farrugia, 1999) and CAMERON (Watkin et al., 1993)'
_computing_publication_material 'PLATON (Spek, 2003)'
_computing_structure_refinement 'SHELXL-97 (Sheldrick, 1997)'
_computing_structure_solution 'SIR92 (Altomare et al., 1993)'
_diffrn_ambient_temperature 293(2)
_diffrn_measured_fraction_theta_full 0.981
_diffrn_measured_fraction_theta_max 0.981
_diffrn_measurement_device_type 'Bruker Smart CCD area detector'
_diffrn_measurement_method '\f and \w scans'
_diffrn_radiation_monochromator graphite
_diffrn_radiation_source 'fine-focus sealed tube'
_diffrn_radiation_type MoK\a
_diffrn_radiation_wavelength 0.71073
_diffrn_reflns_av_R_equivalents 0.0262
_diffrn_reflns_av_sigmaI/netI 0.0201
_diffrn_reflns_limit_h_max 6
_diffrn_reflns_limit_h_min -6
_diffrn_reflns_limit_k_max 9
_diffrn_reflns_limit_k_min -9
_diffrn_reflns_limit_l_max 15
_diffrn_reflns_limit_l_min -15
_diffrn_reflns_number 7955
_diffrn_reflns_theta_full 26.00
_diffrn_reflns_theta_max 26.00
_diffrn_reflns_theta_min 1.58
_exptl_absorpt_coefficient_mu 4.522
_exptl_absorpt_correction_T_max 0.9150
_exptl_absorpt_correction_T_min 0.6129
_exptl_absorpt_correction_type multi-scan
_exptl_absorpt_process_details '(SADABS; Sheldrick, 1996)'
_exptl_crystal_colour colourless
_exptl_crystal_density_diffrn 2.703
_exptl_crystal_density_method 'not measured'
_exptl_crystal_description rod
_exptl_crystal_F_000 406
_exptl_crystal_size_max 0.12
_exptl_crystal_size_mid 0.04
_exptl_crystal_size_min 0.02
_refine_diff_density_max 0.479
_refine_diff_density_min -0.871
_refine_diff_density_rms 0.125
_refine_ls_extinction_method none
_refine_ls_goodness_of_fit_ref 1.141
_refine_ls_hydrogen_treatment constr
_refine_ls_matrix_type full
_refine_ls_number_parameters 163
_refine_ls_number_reflns 2007
_refine_ls_number_restraints 0
_refine_ls_restrained_S_all 1.141
_refine_ls_R_factor_all 0.0163
_refine_ls_R_factor_gt 0.0161
_refine_ls_shift/su_max 0.002
_refine_ls_shift/su_mean 0.000
_refine_ls_structure_factor_coef Fsqd
_refine_ls_weighting_details 'calc w=1/[\s^2^(Fo^2^)+(0.0188P)^2^+0.7083P] where P=(Fo^2^+2Fc^2^)/3'
_refine_ls_weighting_scheme calc
_refine_ls_wR_factor_gt 0.0438
_refine_ls_wR_factor_ref 0.0439
_reflns_number_gt 1972
_reflns_number_total 2007
_reflns_threshold_expression >2sigma(I)
_cod_data_source_file cg101589d_si_002.cif
_cod_data_source_block I
_cod_depositor_comments
;
The following automatic conversions were performed:

'_symmetry_cell_setting' value 'Triclinic' changed to 'triclinic'
according to /home/saulius/struct/CIF-dictionaries/cif_core.dic
dictionary named 'cif_core.dic' version 2.4.1 from 2010-06-29.

Automatic conversion script
Id: cif_fix_values 1715 2011-07-08 13:25:40Z adriana 
;
_cod_original_cell_volume 523.48(3)
_cod_database_code 4500484

loop_
_symmetry_equiv_pos_as_xyz
'x, y, z'
'-x, -y, -z'

loop_
_atom_site_label
_atom_site_type_symbol
_atom_site_fract_x
_atom_site_fract_y
_atom_site_fract_z
_atom_site_U_iso_or_equiv
_atom_site_adp_type
_atom_site_occupancy
_atom_site_symmetry_multiplicity
_atom_site_calc_flag
_atom_site_refinement_flags
La1 La 0.19072(2) 0.281354(18) 0.962920(11) 0.01013(7) Uani 1 1 d .
O1 O -0.4839(3) 0.1616(3) 1.07242(16) 0.0175(4) Uani 1 1 d .
O2 O 0.8140(4) 0.2569(3) 0.83959(16) 0.0196(4) Uani 1 1 d .
O3 O 0.5795(3) 0.4758(3) 0.90075(15) 0.0158(4) Uani 1 1 d .
O4 O 0.3755(4) 0.2149(3) 0.79886(15) 0.0188(4) Uani 1 1 d .
O5 O -0.1129(3) 0.3897(2) 1.07495(15) 0.0145(4) Uani 1 1 d .
O6 O -0.0879(3) 0.0740(2) 1.08008(15) 0.0148(4) Uani 1 1 d .
O7 O -0.2027(4) 0.2256(3) 1.22968(16) 0.0229(5) Uani 1 1 d .
O8 O 0.6377(4) 0.4547(3) 0.71781(17) 0.0277(5) Uani 1 1 d .
S1 S -0.22933(12) 0.21169(9) 1.11785(5) 0.01098(13) Uani 1 1 d .
S2 S 0.60684(12) 0.35161(9) 0.81103(5) 0.01247(14) Uani 1 1 d .
N1 N 0.4878(5) 0.2093(4) 0.3760(2) 0.0325(7) Uani 1 1 d .
H1 H 0.6085 0.2613 0.3456 0.039 Uiso 1 1 calc R
C1 C 0.4893(7) 0.2461(5) 0.4775(3) 0.0358(8) Uani 1 1 d .
H1A H 0.6192 0.3269 0.5139 0.043 Uiso 1 1 calc R
C2 C 0.2992(6) 0.1647(5) 0.5276(3) 0.0308(7) Uani 1 1 d .
H2 H 0.3005 0.1899 0.5982 0.037 Uiso 1 1 calc R
C3 C 0.1052(5) 0.0452(4) 0.4736(2) 0.0207(6) Uani 1 1 d .
C4 C 0.1115(6) 0.0103(5) 0.3677(2) 0.0281(7) Uani 1 1 d .
H4 H -0.0158 -0.0701 0.3294 0.034 Uiso 1 1 calc R
C5 C 0.3051(7) 0.0944(5) 0.3204(3) 0.0329(8) Uani 1 1 d .
H5 H 0.3094 0.0718 0.2499 0.039 Uiso 1 1 calc R
O100 O 1.0678(6) 0.4861(5) 0.6107(3) 0.0730(11) Uani 1 1 d .

loop_
_atom_site_aniso_label
_atom_site_aniso_U_11
_atom_site_aniso_U_22
_atom_site_aniso_U_33
_atom_site_aniso_U_23
_atom_site_aniso_U_13
_atom_site_aniso_U_12
La1 0.00844(10) 0.00911(9) 0.01310(10) 0.00029(6) 0.00228(6) 0.00168(6)
O1 0.0106(10) 0.0149(9) 0.0264(11) 0.0024(8) 0.0013(8) 0.0016(7)
O2 0.0142(10) 0.0203(10) 0.0246(11) -0.0050(8) -0.0004(8) 0.0064(8)
O3 0.0146(10) 0.0149(9) 0.0186(10) -0.0038(7) 0.0035(8) 0.0036(7)
O4 0.0136(10) 0.0216(10) 0.0196(10) -0.0039(8) 0.0027(8) -0.0014(8)
O5 0.0133(10) 0.0104(9) 0.0205(10) 0.0023(7) 0.0047(8) 0.0020(7)
O6 0.0136(10) 0.0122(9) 0.0206(10) 0.0014(7) 0.0060(8) 0.0046(7)
O7 0.0272(12) 0.0270(11) 0.0154(10) -0.0002(8) 0.0062(9) 0.0052(9)
O8 0.0337(13) 0.0307(12) 0.0199(11) 0.0095(9) 0.0080(10) 0.0051(10)
S1 0.0106(3) 0.0099(3) 0.0131(3) 0.0011(2) 0.0031(2) 0.0025(2)
S2 0.0113(3) 0.0138(3) 0.0124(3) -0.0001(2) 0.0019(2) 0.0024(2)
N1 0.0248(15) 0.0391(16) 0.0371(16) 0.0155(13) 0.0142(13) 0.0073(12)
C1 0.0267(18) 0.040(2) 0.038(2) 0.0024(16) 0.0055(15) -0.0022(15)
C2 0.0281(18) 0.0407(19) 0.0223(16) -0.0023(13) 0.0045(14) 0.0019(14)
C3 0.0190(15) 0.0267(15) 0.0180(14) 0.0037(12) 0.0030(12) 0.0081(12)
C4 0.0274(17) 0.0374(18) 0.0199(15) 0.0021(13) 0.0040(13) 0.0061(14)
C5 0.037(2) 0.044(2) 0.0213(16) 0.0097(15) 0.0102(15) 0.0147(17)
O100 0.054(2) 0.086(3) 0.073(2) -0.041(2) 0.0289(18) -0.0153(18)

loop_
_atom_type_symbol
_atom_type_description
_atom_type_scat_dispersion_real
_atom_type_scat_dispersion_imag
_atom_type_scat_source
C C 0.0033 0.0016 'International Tables Vol C Tables 4.2.6.8 and 6.1.1.4'
H H 0.0000 0.0000 'International Tables Vol C Tables 4.2.6.8 and 6.1.1.4'
N N 0.0061 0.0033 'International Tables Vol C Tables 4.2.6.8 and 6.1.1.4'
O O 0.0106 0.0060 'International Tables Vol C Tables 4.2.6.8 and 6.1.1.4'
S S 0.1246 0.1234 'International Tables Vol C Tables 4.2.6.8 and 6.1.1.4'
La La -0.2871 2.4523 'International Tables Vol C Tables 4.2.6.8 and 6.1.1.4'

loop_
_geom_angle_atom_site_label_1
_geom_angle_atom_site_label_2
_geom_angle_atom_site_label_3
_geom_angle
_geom_angle_site_symmetry_1
_geom_angle_site_symmetry_3
O1 La1 O2 155.39(7) 1_655 1_455
O1 La1 O3 68.60(6) 1_655 2_667
O2 La1 O3 134.54(6) 1_455 2_667
O1 La1 O4 90.89(6) 1_655 .
O2 La1 O4 82.90(6) 1_455 .
O3 La1 O4 120.68(6) 2_667 .
O1 La1 O5 133.02(6) 1_655 2_567
O2 La1 O5 71.59(6) 1_455 2_567
O3 La1 O5 66.83(6) 2_667 2_567
O4 La1 O5 99.19(6) . 2_567
O1 La1 O5 111.14(6) 1_655 .
O2 La1 O5 76.85(6) 1_455 .
O3 La1 O5 70.39(6) 2_667 .
O4 La1 O5 157.97(6) . .
O5 La1 O5 66.32(7) 2_567 .
O1 La1 O6 76.86(6) 1_655 2_557
O2 La1 O6 78.59(6) 1_455 2_557
O3 La1 O6 143.01(6) 2_667 2_557
O4 La1 O6 71.40(6) . 2_557
O5 La1 O6 149.70(6) 2_567 2_557
O5 La1 O6 112.26(6) . 2_557
O1 La1 O3 78.92(6) 1_655 .
O2 La1 O3 115.18(7) 1_455 .
O3 La1 O3 67.27(7) 2_667 .
O4 La1 O3 54.09(6) . .
O5 La1 O3 70.95(6) 2_567 .
O5 La1 O3 128.52(6) . .
O6 La1 O3 119.14(6) 2_557 .
O1 La1 O6 82.35(6) 1_655 .
O2 La1 O6 84.71(7) 1_455 .
O3 La1 O6 99.61(6) 2_667 .
O4 La1 O6 133.35(6) . .
O5 La1 O6 118.94(6) 2_567 .
O5 La1 O6 53.59(6) . .
O6 La1 O6 62.09(7) 2_557 .
O3 La1 O6 160.11(6) . .
O1 La1 S2 81.14(5) 1_655 .
O2 La1 S2 102.17(5) 1_455 .
O3 La1 S2 93.82(4) 2_667 .
O4 La1 S2 26.88(4) . .
O5 La1 S2 87.64(4) 2_567 .
O5 La1 S2 153.08(4) . .
O6 La1 S2 93.57(4) 2_557 .
O3 La1 S2 27.59(4) . .
O6 La1 S2 153.21(4) . .
O1 La1 S1 98.72(5) 1_655 .
O2 La1 S1 78.07(5) 1_455 .
O3 La1 S1 85.87(4) 2_667 .
O4 La1 S1 153.42(5) . .
O5 La1 S1 92.25(4) 2_567 .
O5 La1 S1 26.75(4) . .
O6 La1 S1 86.67(4) 2_557 .
O3 La1 S1 152.12(4) . .
O6 La1 S1 26.93(4) . .
S2 La1 S1 179.691(16) . .
S1 O1 La1 142.33(11) . 1_455
S2 O2 La1 141.60(12) . 1_655
S2 O3 La1 144.28(11) . 2_667
S2 O3 La1 99.03(9) . .
La1 O3 La1 112.73(7) 2_667 .
S2 O4 La1 102.13(9) . .
S1 O5 La1 141.07(11) . 2_567
S1 O5 La1 102.37(9) . .
La1 O5 La1 113.68(7) 2_567 .
S1 O6 La1 133.70(11) . 2_557
S1 O6 La1 100.84(9) . .
La1 O6 La1 117.91(7) 2_557 .
O7 S1 O1 112.39(12) . .
O7 S1 O5 110.36(12) . .
O1 S1 O5 110.23(11) . .
O7 S1 O6 111.41(12) . .
O1 S1 O6 109.16(11) . .
O5 S1 O6 102.89(11) . .
O7 S1 La1 128.90(9) . .
O1 S1 La1 118.70(8) . .
O5 S1 La1 50.89(7) . .
O6 S1 La1 52.23(7) . .
O8 S2 O2 110.94(13) . .
O8 S2 O4 111.62(13) . .
O2 S2 O4 109.87(12) . .
O8 S2 O3 111.30(12) . .
O2 S2 O3 109.44(11) . .
O4 S2 O3 103.42(11) . .
O8 S2 La1 134.50(10) . .
O2 S2 La1 114.55(9) . .
O4 S2 La1 50.98(8) . .
O3 S2 La1 53.38(8) . .
C5 N1 C1 122.2(3) . .
N1 C1 C2 119.9(3) . .
C1 C2 C3 120.2(3) . .
C2 C3 C4 118.0(3) . .
C2 C3 C3 121.2(3) . 2_556
C4 C3 C3 120.8(4) . 2_556
C5 C4 C3 120.1(3) . .
N1 C5 C4 119.6(3) . .

loop_
_geom_bond_atom_site_label_1
_geom_bond_atom_site_label_2
_geom_bond_distance
_geom_bond_site_symmetry_2
La1 O1 2.4735(19) 1_655
La1 O2 2.474(2) 1_455
La1 O3 2.5550(19) 2_667
La1 O4 2.5551(19) .
La1 O5 2.5754(18) 2_567
La1 O5 2.5894(18) .
La1 O6 2.6105(18) 2_557
La1 O3 2.6131(19) .
La1 O6 2.6235(18) .
La1 S2 3.2152(7) .
La1 S1 3.2598(6) .
O1 S1 1.462(2) .
O1 La1 2.4736(19) 1_455
O2 S2 1.472(2) .
O2 La1 2.474(2) 1_655
O3 S2 1.5075(19) .
O3 La1 2.5550(19) 2_667
O4 S2 1.487(2) .
O5 S1 1.5019(19) .
O5 La1 2.5754(18) 2_567
O6 S1 1.5032(18) .
O6 La1 2.6105(18) 2_557
O7 S1 1.440(2) .
O8 S2 1.448(2) .
N1 C5 1.337(5) .
N1 C1 1.338(5) .
C1 C2 1.370(5) .
C2 C3 1.384(5) .
C3 C4 1.399(4) .
C3 C3 1.497(6) 2_556
C4 C5 1.371(5) .
